data_7219050
loop_
_publ_author_name
'Sikkandarkani, Akbar'
'Kannupal, Srinivasan'

_publ_section_title
;
 Iron(III) Halide or Iodine-Promoted Synthesis of 3-Haloindene Derivatives
 from o-Alkynylarene Chalcones
;
_journal_name_full 'RSC Adv.'
_journal_paper_doi 10.1039/C4RA14935A
_journal_year 2014
_chemical_formula_sum 'C24 H16 I O3'
_chemical_formula_weight 479.27
_chemical_name_systematic
;
 ?
;
_space_group_IT_number 2
_symmetry_cell_setting triclinic
_symmetry_space_group_name_Hall '-P 1'
_symmetry_space_group_name_H-M 'P -1'
_atom_sites_solution_hydrogens geom
_atom_sites_solution_primary direct
_atom_sites_solution_secondary difmap
_audit_creation_method SHELXL-97
_audit_update_record
;
2014-12-06 deposited with the CCDC.
2014-12-10 downloaded from the CCDC.
;
_cell_angle_alpha 60.652(13)
_cell_angle_beta 80.763(11)
_cell_angle_gamma 83.718(11)
_cell_formula_units_Z 4
_cell_length_a 12.2994(16)
_cell_length_b 13.4828(18)
_cell_length_c 13.6652(17)
_cell_measurement_reflns_used 15813
_cell_measurement_temperature 293(2)
_cell_measurement_theta_max 29.23
_cell_measurement_theta_min 2.62
_cell_volume 1948.4(5)
_computing_structure_refinement 'SHELXL-97 (Sheldrick, 1997)'
_diffrn_ambient_temperature 293(2)
_diffrn_measured_fraction_theta_full 0.999
_diffrn_measured_fraction_theta_max 0.844
_diffrn_measurement_device_type 'Bruker SMART APEX II CCD'
_diffrn_measurement_method '\w scans'
_diffrn_radiation_monochromator graphite
_diffrn_radiation_source 'fine-focus sealed tube'
_diffrn_radiation_type MoK\a
_diffrn_radiation_wavelength 0.71073
_diffrn_reflns_av_R_equivalents 0.0923
_diffrn_reflns_av_sigmaI/netI 0.2227
_diffrn_reflns_limit_h_max 14
_diffrn_reflns_limit_h_min -16
_diffrn_reflns_limit_k_max 16
_diffrn_reflns_limit_k_min -18
_diffrn_reflns_limit_l_max 18
_diffrn_reflns_limit_l_min -18
_diffrn_reflns_number 15813
_diffrn_reflns_theta_full 25.00
_diffrn_reflns_theta_max 29.23
_diffrn_reflns_theta_min 2.62
_exptl_absorpt_coefficient_mu 1.666
_exptl_absorpt_correction_type none
_exptl_crystal_colour ORange
_exptl_crystal_density_diffrn 1.634
_exptl_crystal_density_method 'not measured'
_exptl_crystal_description Prism
_exptl_crystal_F_000 948
_exptl_crystal_size_max 0.20
_exptl_crystal_size_mid 0.20
_exptl_crystal_size_min 0.15
_refine_diff_density_max 0.818
_refine_diff_density_min -0.647
_refine_diff_density_rms 0.095
_refine_ls_extinction_method none
_refine_ls_goodness_of_fit_ref 0.851
_refine_ls_hydrogen_treatment constr
_refine_ls_matrix_type full
_refine_ls_number_parameters 505
_refine_ls_number_reflns 8931
_refine_ls_number_restraints 0
_refine_ls_restrained_S_all 0.851
_refine_ls_R_factor_all 0.2250
_refine_ls_R_factor_gt 0.0638
_refine_ls_shift/su_max 0.000
_refine_ls_shift/su_mean 0.000
_refine_ls_structure_factor_coef Fsqd
_refine_ls_weighting_details 'calc w=1/[\s^2^(Fo^2^)+(0.0351P)^2^+0.0000P] where P=(Fo^2^+2Fc^2^)/3'
_refine_ls_weighting_scheme calc
_refine_ls_wR_factor_gt 0.0997
_refine_ls_wR_factor_ref 0.1720
_reflns_number_gt 2841
_reflns_number_total 8931
_reflns_threshold_expression >2sigma(I)
_cod_data_source_file c4ra14935a2.cif
_cod_data_source_block shelxl
_cod_original_cell_volume 1948.4(4)
_cod_original_sg_symbol_H-M P-1
_cod_database_code 7219050

loop_
_symmetry_equiv_pos_as_xyz
'x, y, z'
'-x, -y, -z'

loop_
_atom_site_label
_atom_site_type_symbol
_atom_site_fract_x
_atom_site_fract_y
_atom_site_fract_z
_atom_site_U_iso_or_equiv
_atom_site_adp_type
_atom_site_occupancy
_atom_site_symmetry_multiplicity
_atom_site_calc_flag
_atom_site_refinement_flags
IA I 0.02817(6) 0.29547(6) 0.49572(5) 0.0641(3) Uani 1 1 d .
O1A O 0.4547(6) 0.6548(6) 0.3630(5) 0.068(2) Uani 1 1 d .
O2A O 0.2718(6) 0.6800(6) 0.4168(5) 0.070(2) Uani 1 1 d .
O3A O 0.6021(6) 0.3131(6) 0.2984(5) 0.063(2) Uani 1 1 d .
C1A C 0.3760(9) 0.7234(9) 0.3934(10) 0.079(4) Uani 1 1 d .
H1A1 H 0.3946 0.7238 0.4596 0.095 Uiso 1 1 calc R
H1A2 H 0.3764 0.8011 0.3319 0.095 Uiso 1 1 calc R
C2A C 0.2890(9) 0.5791(8) 0.4107(7) 0.051(3) Uani 1 1 d .
C3A C 0.2110(8) 0.5054(8) 0.4328(7) 0.049(2) Uani 1 1 d .
H3A H 0.1368 0.5168 0.4534 0.059 Uiso 1 1 calc R
C4A C 0.2525(8) 0.4100(8) 0.4216(7) 0.042(2) Uani 1 1 d .
C5A C 0.3630(8) 0.3913(8) 0.3926(7) 0.046(2) Uani 1 1 d .
C6A C 0.4376(8) 0.4712(8) 0.3709(7) 0.052(3) Uani 1 1 d .
H6A H 0.5123 0.4613 0.3506 0.062 Uiso 1 1 calc R
C7A C 0.3982(8) 0.5650(8) 0.3804(7) 0.048(2) Uani 1 1 d .
C8A C 0.1958(8) 0.3126(8) 0.4416(6) 0.046(2) Uani 1 1 d .
C9A C 0.2675(8) 0.2358(7) 0.4266(6) 0.046(2) Uani 1 1 d .
C10A C 0.3822(8) 0.2813(8) 0.3904(7) 0.049(3) Uani 1 1 d .
C11A C 0.2479(8) 0.1236(8) 0.4397(7) 0.041(2) Uani 1 1 d .
C12A C 0.1579(9) 0.1046(9) 0.4021(7) 0.060(3) Uani 1 1 d .
H12A H 0.1063 0.1635 0.3696 0.072 Uiso 1 1 calc R
C13A C 0.1442(8) 0.0004(9) 0.4124(8) 0.063(3) Uani 1 1 d .
H13A H 0.0845 -0.0106 0.3851 0.076 Uiso 1 1 calc R
C14A C 0.2171(10) -0.0866(9) 0.4618(8) 0.060(3) Uani 1 1 d .
H14A H 0.2067 -0.1575 0.4694 0.072 Uiso 1 1 calc R
C15A C 0.3055(9) -0.0712(8) 0.5005(7) 0.059(3) Uani 1 1 d .
H15A H 0.3542 -0.1323 0.5361 0.070 Uiso 1 1 calc R
C16A C 0.3242(8) 0.0352(7) 0.4876(6) 0.046(2) Uani 1 1 d .
H16A H 0.3868 0.0464 0.5107 0.055 Uiso 1 1 calc R
C17A C 0.4220(8) 0.2948(8) 0.2721(6) 0.051(3) Uani 1 1 d .
H17A H 0.4082 0.2254 0.2719 0.061 Uiso 1 1 calc R
H17B H 0.3792 0.3562 0.2178 0.061 Uiso 1 1 calc R
C18A C 0.5419(9) 0.3193(8) 0.2349(8) 0.049(3) Uani 1 1 d .
C19A C 0.5843(8) 0.3428(8) 0.1178(8) 0.051(3) Uani 1 1 d .
C20A C 0.5190(9) 0.3619(8) 0.0382(8) 0.064(3) Uani 1 1 d .
H20A H 0.4430 0.3581 0.0572 0.077 Uiso 1 1 calc R
C21A C 0.5641(11) 0.3869(9) -0.0701(9) 0.078(4) Uani 1 1 d .
H21A H 0.5187 0.4013 -0.1243 0.093 Uiso 1 1 calc R
C22A C 0.6741(12) 0.3901(11) -0.0965(9) 0.088(4) Uani 1 1 d .
H22A H 0.7043 0.4073 -0.1697 0.105 Uiso 1 1 calc R
C23A C 0.7419(11) 0.3691(12) -0.0194(11) 0.110(5) Uani 1 1 d .
H23A H 0.8180 0.3707 -0.0388 0.132 Uiso 1 1 calc R
C24A C 0.6961(10) 0.3450(10) 0.0896(8) 0.085(4) Uani 1 1 d .
H24A H 0.7418 0.3303 0.1436 0.102 Uiso 1 1 calc R
IB I 0.14420(6) 0.88867(7) 0.15202(6) 0.0818(3) Uani 1 1 d .
O1B O -0.2951(6) 0.5427(7) 0.3003(6) 0.081(2) Uani 1 1 d .
O2B O -0.1160(7) 0.5154(7) 0.2380(6) 0.084(2) Uani 1 1 d .
O3B O -0.4330(5) 0.9244(6) 0.3132(5) 0.071(2) Uani 1 1 d .
C1B C -0.2199(11) 0.4660(10) 0.2834(11) 0.107(5) Uani 1 1 d .
H1B1 H -0.2452 0.4460 0.2318 0.128 Uiso 1 1 calc R
H1B2 H -0.2139 0.3970 0.3548 0.128 Uiso 1 1 calc R
C2B C -0.2342(9) 0.6342(10) 0.2753(8) 0.060(3) Uani 1 1 d .
C3B C -0.2704(8) 0.7291(9) 0.2820(7) 0.054(3) Uani 1 1 d .
H3B H -0.3432 0.7392 0.3079 0.065 Uiso 1 1 calc R
C4B C -0.1937(8) 0.8097(9) 0.2482(7) 0.052(3) Uani 1 1 d .
C5B C -0.0850(8) 0.7922(9) 0.2137(7) 0.050(3) Uani 1 1 d .
C6B C -0.0492(10) 0.6942(9) 0.2094(7) 0.064(3) Uani 1 1 d .
H6B H 0.0241 0.6814 0.1870 0.076 Uiso 1 1 calc R
C7B C -0.1272(10) 0.6171(10) 0.2397(8) 0.063(3) Uani 1 1 d .
C8B C -0.2047(8) 0.9256(8) 0.2444(7) 0.046(2) Uani 1 1 d .
C9B C -0.0893(8) 0.9699(9) 0.2023(7) 0.048(2) Uani 1 1 d .
C10B C -0.0253(8) 0.8907(9) 0.1870(7) 0.050(3) Uani 1 1 d .
C11B C -0.0634(8) 1.0790(8) 0.1867(8) 0.052(3) Uani 1 1 d .
C12B C -0.1045(8) 1.1123(9) 0.2653(8) 0.064(3) Uani 1 1 d .
H12B H -0.1520 1.0655 0.3281 0.077 Uiso 1 1 calc R
C13B C -0.0768(9) 1.2135(10) 0.2532(9) 0.071(3) Uani 1 1 d .
H13B H -0.1028 1.2317 0.3104 0.086 Uiso 1 1 calc R
C14B C -0.0135(10) 1.2879(10) 0.1614(9) 0.077(3) Uani 1 1 d .
H14B H 0.0013 1.3582 0.1525 0.092 Uiso 1 1 calc R
C15B C 0.0293(9) 1.2552(10) 0.0798(8) 0.072(3) Uani 1 1 d .
H15B H 0.0756 1.3031 0.0164 0.087 Uiso 1 1 calc R
C16B C 0.0035(9) 1.1533(9) 0.0929(8) 0.063(3) Uani 1 1 d .
H16B H 0.0316 1.1332 0.0374 0.076 Uiso 1 1 calc R
C17B C -0.2875(8) 1.0041(8) 0.1651(7) 0.056(3) Uani 1 1 d .
H17C H -0.2696 1.0822 0.1392 0.067 Uiso 1 1 calc R
H17D H -0.2776 0.9929 0.0993 0.067 Uiso 1 1 calc R
C18B C -0.4068(8) 0.9901(8) 0.2126(8) 0.046(2) Uani 1 1 d .
C19B C -0.4926(8) 1.0536(8) 0.1379(7) 0.044(2) Uani 1 1 d .
C20B C -0.5975(8) 1.0619(8) 0.1873(8) 0.053(3) Uani 1 1 d .
H20B H -0.6127 1.0285 0.2656 0.063 Uiso 1 1 calc R
C21B C -0.6785(9) 1.1190(9) 0.1212(9) 0.068(3) Uani 1 1 d .
H21B H -0.7496 1.1231 0.1550 0.081 Uiso 1 1 calc R
C22B C -0.6577(10) 1.1707(9) 0.0054(9) 0.073(3) Uani 1 1 d .
H22B H -0.7138 1.2098 -0.0391 0.087 Uiso 1 1 calc R
C23B C -0.5542(10) 1.1638(9) -0.0429(8) 0.067(3) Uani 1 1 d .
H23B H -0.5391 1.1991 -0.1213 0.081 Uiso 1 1 calc R
C24B C -0.4708(9) 1.1051(9) 0.0225(8) 0.064(3) Uani 1 1 d .
H24B H -0.4001 1.1005 -0.0116 0.077 Uiso 1 1 calc R

loop_
_atom_site_aniso_label
_atom_site_aniso_U_11
_atom_site_aniso_U_22
_atom_site_aniso_U_33
_atom_site_aniso_U_23
_atom_site_aniso_U_13
_atom_site_aniso_U_12
IA 0.0520(5) 0.0683(5) 0.0785(5) -0.0424(4) -0.0004(4) -0.0031(4)
O1A 0.063(5) 0.048(5) 0.103(5) -0.047(4) 0.007(4) -0.011(4)
O2A 0.065(5) 0.062(5) 0.103(5) -0.059(5) -0.004(4) 0.002(4)
O3A 0.055(5) 0.077(5) 0.065(4) -0.041(4) -0.016(4) 0.008(4)
C1A 0.056(8) 0.054(8) 0.136(10) -0.057(7) -0.002(8) 0.007(7)
C2A 0.065(8) 0.041(6) 0.057(6) -0.030(5) -0.012(5) 0.005(6)
C3A 0.044(6) 0.053(7) 0.058(6) -0.034(5) 0.001(5) -0.006(5)
C4A 0.047(6) 0.040(6) 0.046(5) -0.025(5) -0.009(5) -0.005(5)
C5A 0.045(7) 0.050(6) 0.043(5) -0.022(5) -0.004(5) -0.008(5)
C6A 0.051(7) 0.049(7) 0.060(6) -0.031(5) -0.002(5) 0.000(5)
C7A 0.052(7) 0.036(6) 0.058(6) -0.024(5) -0.002(5) -0.006(5)
C8A 0.048(6) 0.051(6) 0.039(5) -0.022(5) -0.008(4) 0.003(5)
C9A 0.066(7) 0.032(6) 0.035(5) -0.014(4) -0.012(5) 0.005(5)
C10A 0.050(7) 0.052(6) 0.060(6) -0.041(5) 0.008(5) -0.015(5)
C11A 0.040(6) 0.040(6) 0.043(5) -0.021(5) -0.003(4) 0.004(5)
C12A 0.060(8) 0.056(7) 0.063(6) -0.029(6) -0.009(6) 0.008(6)
C13A 0.049(7) 0.063(8) 0.100(8) -0.057(7) -0.011(6) 0.001(6)
C14A 0.078(9) 0.038(7) 0.073(7) -0.036(6) 0.001(6) -0.006(6)
C15A 0.064(8) 0.045(7) 0.058(6) -0.023(5) 0.000(6) 0.008(6)
C16A 0.048(6) 0.030(6) 0.052(5) -0.015(4) -0.003(5) 0.001(5)
C17A 0.060(7) 0.048(6) 0.050(5) -0.026(5) -0.007(5) -0.008(5)
C18A 0.050(7) 0.039(6) 0.049(6) -0.017(5) 0.002(5) 0.001(5)
C19A 0.045(7) 0.035(6) 0.055(6) -0.013(5) -0.004(5) 0.016(5)
C20A 0.073(9) 0.054(7) 0.053(6) -0.019(5) 0.009(6) -0.015(6)
C21A 0.102(11) 0.065(8) 0.061(7) -0.028(6) 0.010(7) -0.022(8)
C22A 0.109(12) 0.089(10) 0.053(7) -0.032(7) -0.001(8) 0.023(9)
C23A 0.071(10) 0.154(14) 0.085(9) -0.053(10) 0.004(8) 0.028(10)
C24A 0.074(10) 0.126(12) 0.048(6) -0.039(7) -0.004(6) 0.002(8)
IB 0.0451(5) 0.1053(7) 0.0956(6) -0.0526(5) 0.0057(4) -0.0043(5)
O1B 0.072(6) 0.067(6) 0.108(6) -0.047(5) 0.001(5) -0.012(5)
O2B 0.074(6) 0.072(6) 0.110(6) -0.049(5) -0.002(5) -0.001(5)
O3B 0.050(5) 0.082(5) 0.051(4) -0.016(4) 0.010(4) 0.005(4)
C1B 0.097(12) 0.059(9) 0.158(12) -0.054(9) 0.021(10) -0.024(9)
C2B 0.055(8) 0.063(8) 0.056(6) -0.024(6) -0.003(6) -0.008(6)
C3B 0.040(6) 0.068(8) 0.056(6) -0.032(6) 0.006(5) -0.013(6)
C4B 0.049(7) 0.058(7) 0.042(5) -0.022(5) 0.004(5) -0.001(6)
C5B 0.047(7) 0.071(8) 0.039(5) -0.032(5) 0.001(5) -0.008(6)
C6B 0.077(9) 0.051(7) 0.060(6) -0.029(6) 0.012(6) -0.006(6)
C7B 0.062(9) 0.069(9) 0.070(7) -0.043(7) -0.009(6) 0.006(7)
C8B 0.038(6) 0.058(7) 0.048(5) -0.029(5) -0.011(5) 0.005(5)
C9B 0.034(6) 0.060(7) 0.053(6) -0.029(5) 0.000(5) -0.010(5)
C10B 0.039(6) 0.070(8) 0.042(5) -0.027(5) -0.003(4) -0.009(6)
C11B 0.039(6) 0.048(7) 0.055(6) -0.012(5) -0.003(5) -0.011(5)
C12B 0.048(7) 0.070(8) 0.068(7) -0.032(6) 0.011(5) -0.009(6)
C13B 0.066(9) 0.076(9) 0.069(7) -0.030(7) -0.013(6) -0.009(7)
C14B 0.095(11) 0.056(8) 0.081(8) -0.032(7) -0.020(7) -0.002(7)
C15B 0.057(8) 0.074(9) 0.064(7) -0.012(6) -0.006(6) -0.025(7)
C16B 0.060(8) 0.065(8) 0.060(6) -0.028(6) 0.000(6) -0.012(6)
C17B 0.044(7) 0.064(7) 0.049(6) -0.019(5) 0.002(5) -0.013(6)
C18B 0.039(6) 0.045(6) 0.060(6) -0.032(5) 0.003(5) -0.001(5)
C19B 0.041(6) 0.046(6) 0.053(6) -0.031(5) -0.007(5) 0.000(5)
C20B 0.052(7) 0.058(7) 0.054(6) -0.030(5) -0.017(5) 0.004(6)
C21B 0.048(7) 0.077(9) 0.085(8) -0.044(7) -0.014(6) 0.006(6)
C22B 0.073(9) 0.074(9) 0.082(8) -0.043(7) -0.033(7) 0.016(7)
C23B 0.080(9) 0.067(8) 0.051(6) -0.026(6) -0.007(6) 0.005(7)
C24B 0.055(7) 0.082(8) 0.048(6) -0.028(6) -0.004(5) 0.007(6)

loop_
_atom_type_symbol
_atom_type_description
_atom_type_scat_dispersion_real
_atom_type_scat_dispersion_imag
_atom_type_scat_source
C C 0.0033 0.0016 'International Tables Vol C Tables 4.2.6.8 and 6.1.1.4'
H H 0.0000 0.0000 'International Tables Vol C Tables 4.2.6.8 and 6.1.1.4'
O O 0.0106 0.0060 'International Tables Vol C Tables 4.2.6.8 and 6.1.1.4'
I I -0.4742 1.8119 'International Tables Vol C Tables 4.2.6.8 and 6.1.1.4'

loop_
_geom_angle_atom_site_label_1
_geom_angle_atom_site_label_2
_geom_angle_atom_site_label_3
_geom_angle
C7A O1A C1A 105.4(8)
C1A O2A C2A 105.4(8)
O2A C1A O1A 109.3(8)
O2A C1A H1A1 109.8
O1A C1A H1A1 109.8
O2A C1A H1A2 109.8
O1A C1A H1A2 109.8
H1A1 C1A H1A2 108.3
C3A C2A C7A 124.8(9)
C3A C2A O2A 126.0(10)
C7A C2A O2A 109.1(9)
C2A C3A C4A 113.5(9)
C2A C3A H3A 123.3
C4A C3A H3A 123.3
C5A C4A C3A 123.7(9)
C5A C4A C8A 106.8(8)
C3A C4A C8A 129.4(9)
C6A C5A C4A 119.2(9)
C6A C5A C10A 129.5(9)
C4A C5A C10A 111.3(8)
C7A C6A C5A 117.7(9)
C7A C6A H6A 121.1
C5A C6A H6A 121.1
O1A C7A C2A 110.4(9)
O1A C7A C6A 128.6(10)
C2A C7A C6A 121.0(10)
C9A C8A C4A 110.8(9)
C9A C8A IA 127.1(8)
C4A C8A IA 121.9(7)
C8A C9A C11A 130.2(9)
C8A C9A C10A 109.5(8)
C11A C9A C10A 120.3(8)
C5A C10A C9A 101.5(7)
C5A C10A C17A 113.9(7)
C9A C10A C17A 108.3(7)
C16A C11A C12A 118.8(9)
C16A C11A C9A 118.7(9)
C12A C11A C9A 122.4(9)
C13A C12A C11A 120.8(10)
C13A C12A H12A 119.6
C11A C12A H12A 119.6
C14A C13A C12A 120.3(10)
C14A C13A H13A 119.9
C12A C13A H13A 119.9
C13A C14A C15A 120.4(10)
C13A C14A H14A 119.8
C15A C14A H14A 119.8
C14A C15A C16A 120.8(10)
C14A C15A H15A 119.6
C16A C15A H15A 119.6
C11A C16A C15A 118.8(9)
C11A C16A H16A 120.6
C15A C16A H16A 120.6
C18A C17A C10A 113.6(7)
C18A C17A H17A 108.8
C10A C17A H17A 108.8
C18A C17A H17B 108.8
C10A C17A H17B 108.8
H17A C17A H17B 107.7
O3A C18A C19A 121.3(10)
O3A C18A C17A 121.8(8)
C19A C18A C17A 116.7(9)
C20A C19A C24A 118.8(9)
C20A C19A C18A 124.1(10)
C24A C19A C18A 117.1(10)
C19A C20A C21A 120.9(11)
C19A C20A H20A 119.5
C21A C20A H20A 119.5
C22A C21A C20A 119.3(12)
C22A C21A H21A 120.3
C20A C21A H21A 120.3
C21A C22A C23A 121.6(11)
C21A C22A H22A 119.2
C23A C22A H22A 119.2
C22A C23A C24A 118.9(12)
C22A C23A H23A 120.6
C24A C23A H23A 120.6
C19A C24A C23A 120.4(10)
C19A C24A H24A 119.8
C23A C24A H24A 119.8
C2B O1B C1B 105.3(9)
C7B O2B C1B 105.4(9)
O1B C1B O2B 109.7(9)
O1B C1B H1B1 109.7
O2B C1B H1B1 109.7
O1B C1B H1B2 109.7
O2B C1B H1B2 109.7
H1B1 C1B H1B2 108.2
C3B C2B C7B 122.7(11)
C3B C2B O1B 127.5(10)
C7B C2B O1B 109.9(11)
C2B C3B C4B 116.1(10)
C2B C3B H3B 122.0
C4B C3B H3B 122.0
C3B C4B C5B 121.6(10)
C3B C4B C8B 130.5(9)
C5B C4B C8B 107.9(9)
C6B C5B C4B 121.5(10)
C6B C5B C10B 130.5(10)
C4B C5B C10B 108.1(9)
C7B C6B C5B 116.0(11)
C7B C6B H6B 122.0
C5B C6B H6B 122.0
C6B C7B C2B 122.2(11)
C6B C7B O2B 128.4(11)
C2B C7B O2B 109.4(11)
C9B C8B C17B 111.9(8)
C9B C8B C4B 103.8(7)
C17B C8B C4B 111.0(8)
C10B C9B C11B 130.8(9)
C10B C9B C8B 107.4(8)
C11B C9B C8B 121.8(8)
C9B C10B C5B 112.9(9)
C9B C10B IB 126.7(8)
C5B C10B IB 119.9(7)
C12B C11B C16B 117.4(10)
C12B C11B C9B 120.6(9)
C16B C11B C9B 121.9(9)
C11B C12B C13B 120.9(10)
C11B C12B H12B 119.5
C13B C12B H12B 119.5
C14B C13B C12B 122.4(11)
C14B C13B H13B 118.8
C12B C13B H13B 118.8
C13B C14B C15B 117.4(11)
C13B C14B H14B 121.3
C15B C14B H14B 121.3
C16B C15B C14B 120.2(10)
C16B C15B H15B 119.9
C14B C15B H15B 119.9
C15B C16B C11B 121.6(10)
C15B C16B H16B 119.2
C11B C16B H16B 119.2
C18B C17B C8B 116.7(7)
C18B C17B H17C 108.1
C8B C17B H17C 108.1
C18B C17B H17D 108.1
C8B C17B H17D 108.1
H17C C17B H17D 107.3
O3B C18B C19B 120.1(9)
O3B C18B C17B 119.9(9)
C19B C18B C17B 120.0(8)
C24B C19B C20B 119.5(9)
C24B C19B C18B 122.3(9)
C20B C19B C18B 118.2(8)
C21B C20B C19B 119.7(9)
C21B C20B H20B 120.1
C19B C20B H20B 120.1
C20B C21B C22B 121.2(10)
C20B C21B H21B 119.4
C22B C21B H21B 119.4
C23B C22B C21B 118.9(11)
C23B C22B H22B 120.5
C21B C22B H22B 120.5
C22B C23B C24B 120.9(10)
C22B C23B H23B 119.6
C24B C23B H23B 119.6
C19B C24B C23B 119.7(10)
C19B C24B H24B 120.1
C23B C24B H24B 120.1

loop_
_geom_bond_atom_site_label_1
_geom_bond_atom_site_label_2
_geom_bond_distance
IA C8A 2.073(9)
O1A C7A 1.361(10)
O1A C1A 1.421(10)
O2A C1A 1.391(11)
O2A C2A 1.395(10)
O3A C18A 1.196(10)
C1A H1A1 0.9700
C1A H1A2 0.9700
C2A C3A 1.350(12)
C2A C7A 1.362(12)
C3A C4A 1.400(11)
C3A H3A 0.9300
C4A C5A 1.385(12)
C4A C8A 1.440(12)
C5A C6A 1.381(12)
C5A C10A 1.491(11)
C6A C7A 1.363(11)
C6A H6A 0.9300
C8A C9A 1.358(11)
C9A C11A 1.477(12)
C9A C10A 1.509(12)
C10A C17A 1.537(10)
C11A C16A 1.385(11)
C11A C12A 1.388(12)
C12A C13A 1.370(12)
C12A H12A 0.9300
C13A C14A 1.350(13)
C13A H13A 0.9300
C14A C15A 1.360(13)
C14A H14A 0.9300
C15A C16A 1.397(12)
C15A H15A 0.9300
C16A H16A 0.9300
C17A C18A 1.497(12)
C17A H17A 0.9700
C17A H17B 0.9700
C18A C19A 1.486(11)
C19A C20A 1.362(12)
C19A C24A 1.366(13)
C20A C21A 1.378(11)
C20A H20A 0.9300
C21A C22A 1.343(15)
C21A H21A 0.9300
C22A C23A 1.351(15)
C22A H22A 0.9300
C23A C24A 1.393(12)
C23A H23A 0.9300
C24A H24A 0.9300
IB C10B 2.062(9)
O1B C2B 1.382(12)
O1B C1B 1.391(12)
O2B C7B 1.374(12)
O2B C1B 1.409(13)
O3B C18B 1.226(9)
C1B H1B1 0.9700
C1B H1B2 0.9700
C2B C3B 1.349(13)
C2B C7B 1.363(13)
C3B C4B 1.370(12)
C3B H3B 0.9300
C4B C5B 1.380(12)
C4B C8B 1.529(12)
C5B C6B 1.373(12)
C5B C10B 1.445(13)
C6B C7B 1.357(13)
C6B H6B 0.9300
C8B C9B 1.513(12)
C8B C17B 1.524(11)
C9B C10B 1.337(12)
C9B C11B 1.444(12)
C11B C12B 1.364(11)
C11B C16B 1.380(12)
C12B C13B 1.366(13)
C12B H12B 0.9300
C13B C14B 1.345(13)
C13B H13B 0.9300
C14B C15B 1.399(13)
C14B H14B 0.9300
C15B C16B 1.362(13)
C15B H15B 0.9300
C16B H16B 0.9300
C17B C18B 1.498(11)
C17B H17C 0.9700
C17B H17D 0.9700
C18B C19B 1.477(12)
C19B C24B 1.369(10)
C19B C20B 1.377(11)
C20B C21B 1.357(12)
C20B H20B 0.9300
C21B C22B 1.373(12)
C21B H21B 0.9300
C22B C23B 1.352(13)
C22B H22B 0.9300
C23B C24B 1.379(12)
C23B H23B 0.9300
C24B H24B 0.9300

loop_
_geom_torsion_atom_site_label_1
_geom_torsion_atom_site_label_2
_geom_torsion_atom_site_label_3
_geom_torsion_atom_site_label_4
_geom_torsion
C2A O2A C1A O1A 5.4(11)
C7A O1A C1A O2A -6.3(11)
C1A O2A C2A C3A 176.6(9)
C1A O2A C2A C7A -2.4(11)
C7A C2A C3A C4A -0.1(13)
O2A C2A C3A C4A -179.0(8)
C2A C3A C4A C5A 1.0(13)
C2A C3A C4A C8A 177.7(8)
C3A C4A C5A C6A -1.3(13)
C8A C4A C5A C6A -178.6(7)
C3A C4A C5A C10A 178.5(8)
C8A C4A C5A C10A 1.2(10)
C4A C5A C6A C7A 0.6(13)
C10A C5A C6A C7A -179.2(8)
C1A O1A C7A C2A 4.8(11)
C1A O1A C7A C6A -175.2(10)
C3A C2A C7A O1A 179.4(8)
O2A C2A C7A O1A -1.6(11)
C3A C2A C7A C6A -0.6(15)
O2A C2A C7A C6A 178.4(8)
C5A C6A C7A O1A -179.7(8)
C5A C6A C7A C2A 0.3(14)
C5A C4A C8A C9A 0.3(10)
C3A C4A C8A C9A -176.7(8)
C5A C4A C8A IA 176.9(6)
C3A C4A C8A IA -0.2(12)
C4A C8A C9A C11A 178.7(8)
IA C8A C9A C11A 2.4(13)
C4A C8A C9A C10A -1.7(10)
IA C8A C9A C10A -178.0(5)
C6A C5A C10A C9A 177.7(8)
C4A C5A C10A C9A -2.0(9)
C6A C5A C10A C17A -66.1(13)
C4A C5A C10A C17A 114.1(8)
C8A C9A C10A C5A 2.2(9)
C11A C9A C10A C5A -178.1(7)
C8A C9A C10A C17A -118.0(8)
C11A C9A C10A C17A 61.7(10)
C8A C9A C11A C16A -140.6(9)
C10A C9A C11A C16A 39.9(11)
C8A C9A C11A C12A 41.7(13)
C10A C9A C11A C12A -137.8(9)
C16A C11A C12A C13A 0.2(13)
C9A C11A C12A C13A 177.9(8)
C11A C12A C13A C14A 1.6(15)
C12A C13A C14A C15A -0.9(15)
C13A C14A C15A C16A -1.5(15)
C12A C11A C16A C15A -2.6(12)
C9A C11A C16A C15A 179.7(7)
C14A C15A C16A C11A 3.3(13)
C5A C10A C17A C18A 78.2(10)
C9A C10A C17A C18A -169.6(7)
C10A C17A C18A O3A 9.6(13)
C10A C17A C18A C19A -175.2(7)
O3A C18A C19A C20A -173.3(10)
C17A C18A C19A C20A 11.4(13)
O3A C18A C19A C24A 6.8(15)
C17A C18A C19A C24A -168.5(9)
C24A C19A C20A C21A -2.2(15)
C18A C19A C20A C21A 177.9(9)
C19A C20A C21A C22A 1.3(16)
C20A C21A C22A C23A 0(2)
C21A C22A C23A C24A -1(2)
C20A C19A C24A C23A 1.5(17)
C18A C19A C24A C23A -178.5(10)
C22A C23A C24A C19A 0(2)
C2B O1B C1B O2B -5.6(13)
C7B O2B C1B O1B 6.4(13)
C1B O1B C2B C3B -178.2(11)
C1B O1B C2B C7B 2.7(12)
C7B C2B C3B C4B 1.4(15)
O1B C2B C3B C4B -177.6(9)
C2B C3B C4B C5B -2.4(14)
C2B C3B C4B C8B -179.9(9)
C3B C4B C5B C6B 1.4(14)
C8B C4B C5B C6B 179.4(8)
C3B C4B C5B C10B -178.4(8)
C8B C4B C5B C10B -0.4(10)
C4B C5B C6B C7B 0.7(14)
C10B C5B C6B C7B -179.6(9)
C5B C6B C7B C2B -1.7(15)
C5B C6B C7B O2B 176.5(9)
C3B C2B C7B C6B 0.7(17)
O1B C2B C7B C6B 179.9(9)
C3B C2B C7B O2B -177.9(9)
O1B C2B C7B O2B 1.3(12)
C1B O2B C7B C6B 176.9(11)
C1B O2B C7B C2B -4.7(12)
C3B C4B C8B C9B 178.4(9)
C5B C4B C8B C9B 0.7(9)
C3B C4B C8B C17B -61.2(12)
C5B C4B C8B C17B 121.0(8)
C17B C8B C9B C10B -120.4(8)
C4B C8B C9B C10B -0.7(10)
C17B C8B C9B C11B 60.4(11)
C4B C8B C9B C11B -179.8(8)
C11B C9B C10B C5B 179.5(9)
C8B C9B C10B C5B 0.5(10)
C11B C9B C10B IB 8.1(15)
C8B C9B C10B IB -170.9(5)
C6B C5B C10B C9B -179.8(9)
C4B C5B C10B C9B 0.0(11)
C6B C5B C10B IB -7.7(13)
C4B C5B C10B IB 172.0(6)
C10B C9B C11B C12B -135.9(11)
C8B C9B C11B C12B 43.0(14)
C10B C9B C11B C16B 43.9(16)
C8B C9B C11B C16B -137.2(9)
C16B C11B C12B C13B -2.4(16)
C9B C11B C12B C13B 177.5(10)
C11B C12B C13B C14B 3.8(18)
C12B C13B C14B C15B -3.6(18)
C13B C14B C15B C16B 2.2(17)
C14B C15B C16B C11B -1.0(17)
C12B C11B C16B C15B 1.1(16)
C9B C11B C16B C15B -178.7(10)
C9B C8B C17B C18B -162.1(8)
C4B C8B C17B C18B 82.5(10)
C8B C17B C18B O3B 5.8(13)
C8B C17B C18B C19B -173.1(8)
O3B C18B C19B C24B -163.4(9)
C17B C18B C19B C24B 15.5(13)
O3B C18B C19B C20B 17.4(13)
C17B C18B C19B C20B -163.7(8)
C24B C19B C20B C21B 1.3(14)
C18B C19B C20B C21B -179.5(9)
C19B C20B C21B C22B -1.1(16)
C20B C21B C22B C23B 0.2(16)
C21B C22B C23B C24B 0.6(17)
C20B C19B C24B C23B -0.5(14)
C18B C19B C24B C23B -179.7(10)
C22B C23B C24B C19B -0.4(17)
